data_1556045
loop_
_publ_author_name
'Iwamoto, Hiroaki'
'Akiyama, Sota'
'Hayama, Keiichi'
'Ito, Hajime'

_publ_section_title
;
 Copper(I)-Catalyzed Stereo- and Chemoselective Borylative Radical
 Cyclization of Alkyl Halides Bearing an Alkene Moiety.
;
_journal_issue 10
_journal_name_full 'Organic letters'
_journal_page_first 2614
_journal_page_last 2617
_journal_paper_doi 10.1021/acs.orglett.7b00940
_journal_volume 19
_journal_year 2017
_chemical_absolute_configuration 'CHOOSE rm ad rmad syn or unk'
_chemical_formula_moiety 'C19 H20 O3'
_chemical_formula_sum 'C19 H20 O3'
_chemical_formula_weight 296.37
_space_group_crystal_system monoclinic
_space_group_IT_number 5
_space_group_name_Hall 'C 2y'
_space_group_name_H-M_alt 'C 1 2 1'
_atom_sites_solution_hydrogens geom
_atom_sites_solution_primary direct
_atom_sites_solution_secondary difmap
_cell_angle_alpha 90.0000
_cell_angle_beta 99.456(3)
_cell_angle_gamma 90.0000
_cell_formula_units_Z 4
_cell_length_a 17.9303(8)
_cell_length_b 6.8625(3)
_cell_length_c 13.4226(6)
_cell_measurement_reflns_used 6828
_cell_measurement_temperature 123
_cell_measurement_theta_max 68.19
_cell_measurement_theta_min 3.34
_cell_volume 1629.16(13)
_computing_cell_refinement 'RAPID AUTO'
_computing_data_collection 'RAPID AUTO (Rigaku, ????)'
_computing_data_reduction 'RAPID AUTO'
_computing_molecular_graphics 'CrystalStructure 4.1'
_computing_publication_material 'CrystalStructure 4.1 (Rigaku, 2014)'
_computing_structure_refinement 'SHELXL2013 (Sheldrick, 2008)'
_computing_structure_solution 'Il Milione (Burla, et al., 2007)'
_diffrn_ambient_temperature 123
_diffrn_detector_area_resol_mean 10.000
_diffrn_measured_fraction_theta_full 0.999
_diffrn_measured_fraction_theta_max 0.996
_diffrn_measurement_device_type 'Rigaku R-AXIS RAPID'
_diffrn_measurement_method \w
_diffrn_radiation_type 'Cu K\a'
_diffrn_radiation_wavelength 1.54187
_diffrn_reflns_av_R_equivalents 0.0400
_diffrn_reflns_Laue_measured_fraction_full 0.999
_diffrn_reflns_Laue_measured_fraction_max 0.996
_diffrn_reflns_limit_h_max 21
_diffrn_reflns_limit_h_min -21
_diffrn_reflns_limit_k_max 8
_diffrn_reflns_limit_k_min -8
_diffrn_reflns_limit_l_max 16
_diffrn_reflns_limit_l_min -16
_diffrn_reflns_number 8873
_diffrn_reflns_point_group_measured_fraction_full 0.955
_diffrn_reflns_point_group_measured_fraction_max 0.950
_diffrn_reflns_theta_full 67.687
_diffrn_reflns_theta_max 68.265
_diffrn_reflns_theta_min 3.338
_diffrn_standards_number 0
_exptl_absorpt_coefficient_mu 0.648
_exptl_absorpt_correction_T_max 0.948
_exptl_absorpt_correction_T_min 0.792
_exptl_absorpt_correction_type multi-scan
_exptl_absorpt_process_details 'ABSCOR (Rigaku, 1995)'
_exptl_crystal_colour colorless
_exptl_crystal_density_diffrn 1.208
_exptl_crystal_density_method 'not measured'
_exptl_crystal_description chunk
_exptl_crystal_F_000 632.00
_exptl_crystal_size_max 0.806
_exptl_crystal_size_mid 0.162
_exptl_crystal_size_min 0.082
_refine_diff_density_max 0.19
_refine_diff_density_min -0.21
_refine_ls_abs_structure_details
;
 Flack x determined using 648 quotients [(I+)-(I-)]/[(I+)+(I-)]
 (Parsons and Flack (2004), Acta Cryst. A60, s61).
;
_refine_ls_abs_structure_Flack 0.04(16)
_refine_ls_extinction_method none
_refine_ls_goodness_of_fit_ref 1.170
_refine_ls_hydrogen_treatment constr
_refine_ls_number_parameters 199
_refine_ls_number_reflns 2858
_refine_ls_number_restraints 1
_refine_ls_R_factor_all 0.0812
_refine_ls_R_factor_gt 0.0395
_refine_ls_shift/su_max 0.000
_refine_ls_structure_factor_coef Fsqd
_refine_ls_weighting_details 'w = 1/[\s^2^(Fo^2^)+(0.0286P)^2^+0.7180P] where P=(Fo^2^+2Fc^2^)/3'
_refine_ls_weighting_scheme calc
_refine_ls_wR_factor_gt 0.0770
_refine_ls_wR_factor_ref 0.1104
_reflns_number_gt 1982
_reflns_number_total 2845
_reflns_threshold_expression F^2^>2.0\s(F^2^)
_cod_data_source_file ol7b00940_si_002.cif
_cod_data_source_block IWA-003
_cod_original_cell_volume 1629.17(12)
_cod_database_code 1556045
_shelxl_res_file
;

    shelxl.res created by SHELXL-2014/7

TITL IWA-003
CELL  1.54187 17.93030 6.86251 13.42260 90.00000 99.45620 90.00000
ZERR  4 0.00077 0.00029 0.00056 0.00000 0.00260 0.00000
LATT -7
SYMM    -X,    +Y,    -Z
SFAC C H O
UNIT 76 80 12
L.S. 50
FMAP 2
PLAN -10
WPDB -2
HTAB
BOND $H
CONF
LIST 4
TEMP -150.0
ACTA
SIZE 0.806 0.162 0.082
WGHT    0.028600    0.718000
FVAR       1.50621
O1    3    0.406913    0.411739    0.300454    11.00000    0.03637    0.03999 =
         0.04543   -0.00670    0.00444    0.01109
O2    3    0.237906    1.156861    0.356068    11.00000    0.04303    0.03879 =
         0.03439   -0.00534    0.00258    0.01153
O21   3    0.311759    1.289374    0.489339    11.00000    0.05941    0.04480 =
         0.03630   -0.00868    0.00527    0.00512
C2    1    0.495955    0.163668    0.273763    11.00000    0.03189    0.03686 =
         0.03335    0.00399    0.00670    0.00348
C3    1    0.199922    1.171217    0.033371    11.00000    0.04330    0.04088 =
         0.03868    0.00566    0.00551    0.00309
AFIX  43
H3    2    0.218821    1.271574   -0.004392    11.00000   -1.20000
AFIX   0
C4    1    0.117601    0.899011    0.041356    11.00000    0.03968    0.04361 =
         0.03967   -0.00671    0.00506    0.00191
AFIX  43
H4    2    0.079971    0.812221    0.008979    11.00000   -1.20000
AFIX   0
C5    1    0.227726    1.150547    0.135572    11.00000    0.03291    0.03776 =
         0.03750    0.00058    0.00275    0.00225
AFIX  43
H5    2    0.265538    1.237215    0.167605    11.00000   -1.20000
AFIX   0
C6    1    0.451576    0.117674    0.181511    11.00000    0.03568    0.03423 =
         0.03797    0.00507    0.00505    0.00769
AFIX  43
H6    2    0.409371    0.196910    0.155651    11.00000   -1.20000
AFIX   0
C7    1    0.145320    0.878484    0.143623    11.00000    0.03606    0.03946 =
         0.03488   -0.00073    0.00791   -0.00492
AFIX  43
H7    2    0.126259    0.777880    0.181067    11.00000   -1.20000
AFIX   0
C8    1    0.200467    1.003238    0.191530    11.00000    0.03516    0.03363 =
         0.03091   -0.00202    0.00796    0.00508
C9    1    0.482249    0.343708    0.330896    11.00000    0.04081    0.04302 =
         0.04392   -0.00195    0.00079    0.01037
AFIX  23
H9A   2    0.490770    0.315130    0.404183    11.00000   -1.20000
H9B   2    0.518380    0.446418    0.318433    11.00000   -1.20000
AFIX   0
C10   1    0.312940    0.889557    0.321552    11.00000    0.03192    0.03635 =
         0.03418   -0.00073    0.00692    0.00559
AFIX  13
H10   2    0.342629    0.953032    0.273599    11.00000   -1.20000
AFIX   0
C11   1    0.398155    0.601782    0.339364    11.00000    0.04180    0.03541 =
         0.04311   -0.00713    0.00333    0.01020
AFIX  23
H11A  2    0.432946    0.693267    0.313079    11.00000   -1.20000
H11B  2    0.411162    0.599759    0.413948    11.00000   -1.20000
AFIX   0
C12   1    0.317563    0.670080    0.308625    11.00000    0.04022    0.03636 =
         0.03756   -0.00089    0.00801    0.00703
AFIX  23
H12A  2    0.284663    0.604555    0.350784    11.00000   -1.20000
H12B  2    0.299445    0.635013    0.237206    11.00000   -1.20000
AFIX   0
C13   1    0.232203    0.970831    0.301151    11.00000    0.03690    0.03637 =
         0.03034   -0.00373    0.00918    0.00294
AFIX  13
H13   2    0.197982    0.881218    0.331298    11.00000   -1.20000
AFIX   0
C14   1    0.573763   -0.116943    0.255894    11.00000    0.04785    0.04114 =
         0.04589    0.00721    0.00896    0.01308
AFIX  43
H14   2    0.615337   -0.198148    0.281888    11.00000   -1.20000
AFIX   0
C15   1    0.557001    0.045313    0.310081    11.00000    0.03631    0.04484 =
         0.04019    0.00592    0.00372    0.00686
AFIX  43
H15   2    0.587759    0.075454    0.372770    11.00000   -1.20000
AFIX   0
C16   1    0.298865    1.153019    0.431178    11.00000    0.04402    0.04110 =
         0.02765    0.00007    0.00730    0.00474
C17   1    0.529814   -0.159626    0.164241    11.00000    0.05613    0.03635 =
         0.05526   -0.00291    0.01798    0.00972
AFIX  43
H17   2    0.541563   -0.269248    0.126466    11.00000   -1.20000
AFIX   0
C18   1    0.468909   -0.043372    0.127483    11.00000    0.04612    0.04123 =
         0.03909   -0.00483    0.00784    0.00306
AFIX  43
H18   2    0.438535   -0.073863    0.064564    11.00000   -1.20000
AFIX   0
C19   1    0.144875    1.046148   -0.013386    11.00000    0.04309    0.04699 =
         0.03536    0.00209    0.00360    0.00502
AFIX  43
H19   2    0.125639    1.060960   -0.083254    11.00000   -1.20000
AFIX   0
C20   1    0.341563    0.967786    0.427565    11.00000    0.03904    0.04027 =
         0.03497   -0.00045    0.00416    0.00934
AFIX  23
H20A  2    0.330450    0.875410    0.479853    11.00000   -1.20000
H20B  2    0.396708    0.992132    0.437445    11.00000   -1.20000
AFIX   0
HKLF 4
 
REM  IWA-003
REM R1 =  0.0395 for    1982 Fo > 4sig(Fo)  and  0.0812 for all    2858 data
REM    199 parameters refined using      1 restraints
 
END  
     
WGHT      0.0283      0.7294 

REM Instructions for potential hydrogen bonds
EQIV $1 -x+1/2, y-1/2, -z+1
HTAB C13 O21_$1

REM Highest difference peak  0.194,  deepest hole -0.205,  1-sigma level  0.046
Q1    1   0.5000  0.1766  0.0000  10.50000  0.05    0.19
Q2    1   0.3874  0.4336  0.1966  11.00000  0.05    0.18
Q3    1   0.5958  0.1793  0.3755  11.00000  0.05    0.18
Q4    1   0.3537  1.1694  0.5613  11.00000  0.05    0.17
Q5    1   0.3808  0.3870  0.1184  11.00000  0.05    0.16
Q6    1   0.1769  0.9883 -0.1431  11.00000  0.05    0.16
Q7    1   0.5487  0.1566  0.2351  11.00000  0.05    0.16
Q8    1   0.6487 -0.1103  0.2614  11.00000  0.05    0.15
Q9    1   0.0888  0.5745  0.1944  11.00000  0.05    0.15
Q10   1   0.5818 -0.0001  0.2645  11.00000  0.05    0.15
;

loop_
_symmetry_equiv_pos_site_id
_space_group_symop_operation_xyz
1 +X,+Y,+Z
2 -X,+Y,-Z
3 1/2+X,1/2+Y,+Z
4 1/2-X,1/2+Y,-Z

loop_
_atom_site_label
_atom_site_type_symbol
_atom_site_fract_x
_atom_site_fract_y
_atom_site_fract_z
_atom_site_U_iso_or_equiv
_atom_site_adp_type
_atom_site_occupancy
_atom_site_site_symmetry_multiplicity
_atom_site_calc_flag
_atom_site_refinement_flags
O1 O 0.40691(15) 0.4117(4) 0.3004(2) 0.0409(7) Uani 1 4 d .
O2 O 0.23791(15) 1.1569(4) 0.3561(2) 0.0392(7) Uani 1 4 d .
O21 O 0.31176(16) 1.2894(5) 0.4893(2) 0.0471(8) Uani 1 4 d .
C2 C 0.4960(2) 0.1637(7) 0.2738(3) 0.0339(10) Uani 1 4 d .
C3 C 0.1999(2) 1.1712(7) 0.0334(3) 0.0411(11) Uani 1 4 d .
C4 C 0.1176(2) 0.8990(7) 0.0414(3) 0.0411(11) Uani 1 4 d .
C5 C 0.2277(2) 1.1506(6) 0.1356(3) 0.0364(10) Uani 1 4 d .
C6 C 0.4516(2) 0.1177(6) 0.1815(3) 0.0361(10) Uani 1 4 d .
C7 C 0.1453(2) 0.8785(6) 0.1436(3) 0.0366(10) Uani 1 4 d .
C8 C 0.2005(2) 1.0032(6) 0.1915(3) 0.0329(10) Uani 1 4 d .
C9 C 0.4823(2) 0.3437(6) 0.3309(3) 0.0433(12) Uani 1 4 d .
C10 C 0.3129(2) 0.8896(6) 0.3216(3) 0.0340(10) Uani 1 4 d .
C11 C 0.3982(2) 0.6018(6) 0.3394(3) 0.0405(11) Uani 1 4 d .
C12 C 0.3176(2) 0.6701(6) 0.3086(3) 0.0379(10) Uani 1 4 d .
C13 C 0.2322(2) 0.9708(6) 0.3011(3) 0.0341(10) Uani 1 4 d .
C14 C 0.5738(2) -0.1169(6) 0.2559(3) 0.0448(11) Uani 1 4 d .
C15 C 0.5570(2) 0.0453(7) 0.3101(3) 0.0407(11) Uani 1 4 d .
C16 C 0.2989(2) 1.1530(7) 0.4312(3) 0.0374(10) Uani 1 4 d .
C17 C 0.5298(3) -0.1596(7) 0.1642(3) 0.0483(13) Uani 1 4 d .
C18 C 0.4689(2) -0.0434(7) 0.1275(3) 0.0421(11) Uani 1 4 d .
C19 C 0.1449(2) 1.0461(7) -0.0134(3) 0.0421(11) Uani 1 4 d .
C20 C 0.3416(2) 0.9678(7) 0.4276(3) 0.0383(11) Uani 1 4 d .
H3 H 0.21882 1.27157 -0.00439 0.0493 Uiso 1 4 calc R
H4 H 0.07997 0.81222 0.00898 0.0494 Uiso 1 4 calc R
H5 H 0.26554 1.23721 0.1676 0.0437 Uiso 1 4 calc R
H6 H 0.40937 0.19691 0.15565 0.0433 Uiso 1 4 calc R
H7 H 0.12626 0.77788 0.18107 0.0439 Uiso 1 4 calc R
H9A H 0.49077 0.31513 0.40418 0.0519 Uiso 1 4 calc R
H9B H 0.51838 0.44642 0.31843 0.0519 Uiso 1 4 calc R
H10 H 0.34263 0.95303 0.2736 0.0408 Uiso 1 4 calc R
H11A H 0.43295 0.69327 0.31308 0.0486 Uiso 1 4 calc R
H11B H 0.41116 0.59976 0.41395 0.0486 Uiso 1 4 calc R
H12A H 0.28466 0.60456 0.35078 0.0454 Uiso 1 4 calc R
H12B H 0.29944 0.63501 0.23721 0.0454 Uiso 1 4 calc R
H13 H 0.19798 0.88122 0.3313 0.0409 Uiso 1 4 calc R
H14 H 0.61534 -0.19815 0.28189 0.0538 Uiso 1 4 calc R
H15 H 0.58776 0.07545 0.37277 0.0489 Uiso 1 4 calc R
H17 H 0.54156 -0.26925 0.12647 0.0579 Uiso 1 4 calc R
H18 H 0.43854 -0.07386 0.06456 0.0505 Uiso 1 4 calc R
H19 H 0.12564 1.06096 -0.08325 0.0506 Uiso 1 4 calc R
H20A H 0.33045 0.87541 0.47985 0.0460 Uiso 1 4 calc R
H20B H 0.39671 0.99213 0.43744 0.0460 Uiso 1 4 calc R

loop_
_atom_site_aniso_label
_atom_site_aniso_U_11
_atom_site_aniso_U_22
_atom_site_aniso_U_33
_atom_site_aniso_U_12
_atom_site_aniso_U_13
_atom_site_aniso_U_23
O1 0.0364(16) 0.0400(18) 0.0454(17) 0.0111(14) 0.0044(13) -0.0067(14)
O2 0.0430(17) 0.0388(18) 0.0344(15) 0.0115(15) 0.0026(13) -0.0053(14)
O21 0.059(2) 0.0448(19) 0.0363(16) 0.0051(17) 0.0053(14) -0.0087(15)
C2 0.032(2) 0.037(2) 0.033(2) 0.003(2) 0.0067(17) 0.004(2)
C3 0.043(3) 0.041(3) 0.039(2) 0.003(2) 0.0055(19) 0.006(2)
C4 0.040(3) 0.044(3) 0.040(2) 0.002(2) 0.0051(19) -0.007(2)
C5 0.033(2) 0.038(3) 0.037(2) 0.002(2) 0.0027(18) 0.001(2)
C6 0.036(2) 0.034(3) 0.038(2) 0.008(2) 0.0050(18) 0.005(2)
C7 0.036(2) 0.039(3) 0.035(2) -0.005(2) 0.0079(18) -0.001(2)
C8 0.035(2) 0.034(3) 0.031(2) 0.005(2) 0.0080(18) -0.0020(19)
C9 0.041(3) 0.043(3) 0.044(3) 0.010(2) 0.001(2) -0.002(2)
C10 0.032(2) 0.036(2) 0.034(2) 0.006(2) 0.0069(18) -0.001(2)
C11 0.042(3) 0.035(3) 0.043(3) 0.010(2) 0.003(2) -0.007(2)
C12 0.040(2) 0.036(3) 0.038(2) 0.007(2) 0.0080(18) -0.001(2)
C13 0.037(2) 0.036(3) 0.030(2) 0.003(2) 0.0092(18) -0.0037(19)
C14 0.048(3) 0.041(3) 0.046(3) 0.013(2) 0.009(2) 0.007(2)
C15 0.036(3) 0.045(3) 0.040(3) 0.007(2) 0.004(2) 0.006(2)
C16 0.044(3) 0.041(3) 0.028(2) 0.005(2) 0.0073(18) 0.000(2)
C17 0.056(3) 0.036(3) 0.055(3) 0.010(2) 0.018(2) -0.003(2)
C18 0.046(3) 0.041(3) 0.039(3) 0.003(2) 0.008(2) -0.005(2)
C19 0.043(3) 0.047(3) 0.035(2) 0.005(2) 0.004(2) 0.002(2)
C20 0.039(2) 0.040(3) 0.035(2) 0.009(2) 0.0042(18) -0.000(2)

loop_
_atom_type_symbol
_atom_type_description
_atom_type_scat_dispersion_real
_atom_type_scat_dispersion_imag
_atom_type_scat_source
C C 0.0181 0.0091
;
International Tables for Crystallography
(Vol. C, Tables 4.2.6.8 and 6.1.1.4)
;
H H 0.0000 0.0000
;
International Tables for Crystallography
(Vol. C, Table 6.1.1.4)
;
O O 0.0492 0.0322
;
International Tables for Crystallography
(Vol. C, Tables 4.2.6.8 and 6.1.1.4)
;

loop_
_geom_angle_atom_site_label_1
_geom_angle_atom_site_label_2
_geom_angle_atom_site_label_3
_geom_angle
_geom_angle_publ_flag
C9 O1 C11 110.6(3) yes
C13 O2 C16 109.7(3) yes
C6 C2 C9 121.7(4) yes
C6 C2 C15 118.8(4) yes
C9 C2 C15 119.4(3) yes
C5 C3 C19 120.0(4) yes
C7 C4 C19 119.9(4) yes
C3 C5 C8 120.4(4) yes
C2 C6 C18 120.1(4) yes
C4 C7 C8 120.6(4) yes
C5 C8 C7 119.0(3) yes
C5 C8 C13 121.6(3) yes
C7 C8 C13 119.3(4) yes
O1 C9 C2 110.6(3) yes
C12 C10 C13 114.1(3) yes
C12 C10 C20 116.0(3) yes
C13 C10 C20 101.6(3) yes
O1 C11 C12 110.0(3) yes
C10 C12 C11 110.1(3) yes
O2 C13 C8 110.3(3) yes
O2 C13 C10 103.9(3) yes
C8 C13 C10 115.0(3) yes
C15 C14 C17 119.7(4) yes
C2 C15 C14 120.8(4) yes
O2 C16 O21 120.4(4) yes
O2 C16 C20 110.3(3) yes
O21 C16 C20 129.3(4) yes
C14 C17 C18 120.0(4) yes
C6 C18 C17 120.5(4) yes
C3 C19 C4 120.1(4) yes
C10 C20 C16 103.6(3) yes
C5 C3 H3 119.985 no
C19 C3 H3 119.987 no
C7 C4 H4 120.051 no
C19 C4 H4 120.045 no
C3 C5 H5 119.816 no
C8 C5 H5 119.813 no
C2 C6 H6 119.950 no
C18 C6 H6 119.949 no
C4 C7 H7 119.702 no
C8 C7 H7 119.694 no
O1 C9 H9A 109.533 no
O1 C9 H9B 109.527 no
C2 C9 H9A 109.531 no
C2 C9 H9B 109.523 no
H9A C9 H9B 108.096 no
C12 C10 H10 108.267 no
C13 C10 H10 108.267 no
C20 C10 H10 108.263 no
O1 C11 H11A 109.665 no
O1 C11 H11B 109.662 no
C12 C11 H11A 109.660 no
C12 C11 H11B 109.643 no
H11A C11 H11B 108.165 no
C10 C12 H12A 109.641 no
C10 C12 H12B 109.634 no
C11 C12 H12A 109.644 no
C11 C12 H12B 109.632 no
H12A C12 H12B 108.145 no
O2 C13 H13 109.152 no
C8 C13 H13 109.156 no
C10 C13 H13 109.154 no
C15 C14 H14 120.123 no
C17 C14 H14 120.131 no
C2 C15 H15 119.608 no
C14 C15 H15 119.609 no
C14 C17 H17 119.999 no
C18 C17 H17 120.003 no
C6 C18 H18 119.746 no
C17 C18 H18 119.738 no
C3 C19 H19 119.964 no
C4 C19 H19 119.954 no
C10 C20 H20A 111.050 no
C10 C20 H20B 111.046 no
C16 C20 H20A 111.051 no
C16 C20 H20B 111.048 no
H20A C20 H20B 109.023 no

loop_
_geom_bond_atom_site_label_1
_geom_bond_atom_site_label_2
_geom_bond_distance
_geom_bond_publ_flag
O1 C9 1.424(5) yes
O1 C11 1.423(5) yes
O2 C13 1.469(5) yes
O2 C16 1.360(5) yes
O21 C16 1.216(5) yes
C2 C6 1.394(5) yes
C2 C9 1.496(6) yes
C2 C15 1.386(6) yes
C3 C5 1.388(5) yes
C3 C19 1.379(6) yes
C4 C7 1.388(5) yes
C4 C19 1.385(7) yes
C5 C8 1.395(6) yes
C6 C18 1.385(6) yes
C7 C8 1.384(5) yes
C8 C13 1.504(5) yes
C10 C12 1.520(6) yes
C10 C13 1.533(5) yes
C10 C20 1.529(5) yes
C11 C12 1.511(6) yes
C14 C15 1.390(6) yes
C14 C17 1.379(6) yes
C16 C20 1.489(6) yes
C17 C18 1.377(6) yes
C3 H3 0.950 no
C4 H4 0.950 no
C5 H5 0.950 no
C6 H6 0.950 no
C7 H7 0.950 no
C9 H9A 0.990 no
C9 H9B 0.990 no
C10 H10 1.000 no
C11 H11A 0.990 no
C11 H11B 0.990 no
C12 H12A 0.990 no
C12 H12B 0.990 no
C13 H13 1.000 no
C14 H14 0.950 no
C15 H15 0.950 no
C17 H17 0.950 no
C18 H18 0.950 no
C19 H19 0.950 no
C20 H20A 0.990 no
C20 H20B 0.990 no

loop_
_geom_contact_atom_site_label_1
_geom_contact_atom_site_label_2
_geom_contact_distance
_geom_contact_publ_flag
_geom_contact_site_symmetry_2
O1 C6 2.772(5) no .
O2 C5 2.936(5) no .
O21 C10 3.552(5) no .
O21 C13 3.466(5) no .
C2 C17 2.783(6) no .
C3 C7 2.768(6) no .
C4 C5 2.767(6) no .
C5 C10 3.244(5) no .
C6 C14 2.769(6) no .
C7 C10 3.519(5) no .
C8 C12 3.320(6) no .
C8 C16 3.557(5) no .
C8 C19 2.783(6) no .
C11 C20 3.022(6) no .
C15 C18 2.757(6) no .
O1 O21 3.386(4) no 1_545
O1 C16 3.332(5) no 1_545
O2 O21 3.474(4) no 4_546
O2 C14 3.403(5) no 3_465
O21 O1 3.386(4) no 1_565
O21 O2 3.474(4) no 4_556
O21 C11 3.475(5) no 1_565
O21 C12 3.578(5) no 1_565
O21 C13 3.288(5) no 4_556
O21 C16 3.464(6) no 4_556
O21 C20 3.363(5) no 4_556
C11 O21 3.475(5) no 1_545
C12 O21 3.578(5) no 1_545
C13 O21 3.288(5) no 4_546
C14 O2 3.403(5) no 3_535
C16 O1 3.332(5) no 1_565
C16 O21 3.464(6) no 4_546
C20 O21 3.363(5) no 4_546
O1 H6 2.4456 no .
O1 H12A 2.7384 no .
O1 H12B 2.4988 no .
O2 H5 2.7131 no .
O2 H10 2.7186 no .
O2 H20A 2.8876 no .
O2 H20B 3.0913 no .
O21 H20A 2.8658 no .
O21 H20B 2.7046 no .
C2 H14 3.2684 no .
C2 H18 3.2637 no .
C3 H4 3.2513 no .
C4 H3 3.2518 no .
C5 H7 3.2540 no .
C5 H10 2.8740 no .
C5 H13 3.3262 no .
C5 H19 3.2541 no .
C6 H9A 3.2516 no .
C6 H9B 3.0296 no .
C6 H15 3.2522 no .
C6 H17 3.2543 no .
C7 H5 3.2531 no .
C7 H12B 3.2963 no .
C7 H13 2.5410 no .
C7 H19 3.2577 no .
C8 H3 3.2709 no .
C8 H4 3.2636 no .
C8 H10 2.6281 no .
C8 H12B 3.0908 no .
C9 H6 2.6918 no .
C9 H11A 2.5541 no .
C9 H11B 2.5341 no .
C9 H15 2.6334 no .
C10 H5 3.1792 no .
C10 H11A 2.5570 no .
C10 H11B 2.8066 no .
C11 H9A 2.6285 no .
C11 H9B 2.4619 no .
C11 H10 2.7004 no .
C11 H20A 3.0510 no .
C11 H20B 2.9868 no .
C12 H13 2.6464 no .
C12 H20A 2.6732 no .
C12 H20B 3.0136 no .
C13 H5 2.6953 no .
C13 H7 2.6369 no .
C13 H12A 2.7277 no .
C13 H12B 2.8002 no .
C13 H20A 2.8102 no .
C13 H20B 3.2087 no .
C14 H18 3.2427 no .
C15 H6 3.2532 no .
C15 H9A 2.6319 no .
C15 H9B 2.8451 no .
C15 H17 3.2536 no .
C16 H5 3.5374 no .
C16 H10 2.7420 no .
C16 H13 2.7842 no .
C17 H6 3.2529 no .
C17 H15 3.2498 no .
C18 H14 3.2449 no .
C19 H5 3.2518 no .
C19 H7 3.2558 no .
C20 H11A 3.0697 no .
C20 H11B 2.8363 no .
C20 H12A 2.8233 no .
C20 H12B 3.4175 no .
C20 H13 2.7490 no .
H3 H5 2.3348 no .
H3 H19 2.3280 no .
H4 H7 2.3345 no .
H4 H19 2.3345 no .
H5 H10 2.6631 no .
H6 H9A 3.5095 no .
H6 H9B 3.1816 no .
H6 H18 2.3305 no .
H7 H12A 3.5418 no .
H7 H12B 3.2253 no .
H7 H13 2.3175 no .
H9A H11A 2.9812 no .
H9A H11B 2.4355 no .
H9A H15 2.4796 no .
H9B H11A 2.2771 no .
H9B H11B 2.6939 no .
H9B H15 2.8744 no .
H10 H11A 2.4081 no .
H10 H11B 3.1899 no .
H10 H12A 2.8681 no .
H10 H12B 2.3403 no .
H10 H13 2.8687 no .
H10 H20A 2.8626 no .
H10 H20B 2.2689 no .
H11A H12A 2.8528 no .
H11A H12B 2.4752 no .
H11A H20A 3.3619 no .
H11A H20B 2.7877 no .
H11B H12A 2.2875 no .
H11B H12B 2.8526 no .
H11B H20A 2.6221 no .
H11B H20B 2.7283 no .
H12A H13 2.4403 no .
H12A H20A 2.5813 no .
H12A H20B 3.4199 no .
H12B H13 2.9179 no .
H13 H20A 2.8395 no .
H14 H15 2.3358 no .
H14 H17 2.3309 no .
H17 H18 2.3230 no .
O1 H5 3.0910 no 1_545
O1 H10 3.3513 no 1_545
O1 H19 3.0544 no 4_545
O1 H20B 3.4376 no 1_545
O2 H12A 3.1885 no 1_565
O2 H14 2.4683 no 3_465
O2 H20A 3.0805 no 4_556
O21 H9A 3.5841 no 1_565
O21 H9A 3.5983 no 2_666
O21 H11B 3.0545 no 1_565
O21 H12A 2.8420 no 1_565
O21 H12A 3.2283 no 4_556
O21 H13 2.5223 no 4_556
O21 H15 2.7805 no 2_666
O21 H20A 2.7144 no 4_556
C2 H7 2.9284 no 3_545
C2 H10 3.1058 no 1_545
C2 H11A 3.4888 no 1_545
C2 H20B 3.2656 no 1_545
C3 H3 3.1595 no 4_545
C3 H17 3.3101 no 3_465
C3 H18 3.1431 no 4_565
C4 H3 3.1768 no 4_545
C4 H4 3.5460 no 2_555
C4 H6 2.9547 no 4_555
C4 H17 2.9763 no 3_465
C5 H3 3.3671 no 4_545
C5 H6 3.2392 no 1_565
C5 H14 3.2089 no 3_465
C5 H17 3.3655 no 3_465
C6 H4 2.8574 no 4_545
C6 H5 3.4103 no 1_545
C6 H7 3.3203 no 3_545
C6 H10 2.7229 no 1_545
C6 H11A 3.4506 no 1_545
C6 H19 3.5087 no 4_545
C7 H3 3.3854 no 4_545
C7 H9B 3.5579 no 3_455
C7 H14 3.5359 no 3_465
C7 H17 3.0361 no 3_465
C8 H3 3.4822 no 4_545
C8 H14 2.9340 no 3_465
C8 H17 3.2406 no 3_465
C9 H7 3.5528 no 3_545
C9 H9A 3.5145 no 2_656
C9 H20B 3.3075 no 1_545
C11 H19 3.4053 no 4_545
C12 H5 3.5634 no 1_545
C12 H19 3.4296 no 4_545
C13 H14 3.0724 no 3_465
C14 H7 3.0897 no 3_545
C14 H9B 3.3081 no 1_545
C14 H11A 3.0491 no 1_545
C15 H7 2.7919 no 3_545
C15 H11A 3.2886 no 1_545
C15 H13 3.3983 no 3_545
C15 H20A 3.3931 no 2_646
C15 H20B 3.5959 no 1_545
C15 H20B 3.3738 no 2_646
C16 H12A 3.2774 no 1_565
C16 H12A 3.5156 no 4_556
C16 H13 3.5441 no 4_556
C16 H15 3.0956 no 2_666
C16 H20A 3.1689 no 4_556
C17 H7 3.4537 no 3_545
C17 H9B 3.4313 no 1_545
C17 H11A 3.0276 no 1_545
C17 H18 3.2669 no 2_655
C17 H19 3.4105 no 4_535
C18 H4 3.0904 no 4_545
C18 H7 3.5596 no 3_545
C18 H10 3.2301 no 1_545
C18 H11A 3.2274 no 1_545
C18 H18 3.2936 no 2_655
C18 H19 3.2045 no 4_535
C19 H3 3.0641 no 4_545
C19 H5 3.5287 no 4_545
C19 H6 3.1187 no 4_555
C19 H12B 3.3734 no 4_555
C19 H17 3.1151 no 3_465
C19 H18 3.0284 no 4_565
C20 H15 2.8668 no 2_666
H3 C3 3.1595 no 4_555
H3 C4 3.1768 no 4_555
H3 C5 3.3671 no 4_555
H3 C7 3.3854 no 4_555
H3 C8 3.4822 no 4_555
H3 C19 3.0641 no 4_555
H3 H12B 3.2273 no 4_555
H3 H18 2.9983 no 4_565
H3 H19 3.4681 no 4_555
H4 C4 3.5460 no 2_555
H4 C6 2.8574 no 4_555
H4 C18 3.0904 no 4_555
H4 H4 2.8381 no 2_555
H4 H6 2.3842 no 4_555
H4 H17 3.4011 no 3_465
H4 H18 2.8278 no 4_555
H5 O1 3.0910 no 1_565
H5 C6 3.4103 no 1_565
H5 C12 3.5634 no 1_565
H5 C19 3.5287 no 4_555
H5 H6 2.6247 no 1_565
H5 H12A 3.4987 no 1_565
H5 H12B 2.9169 no 1_565
H5 H14 3.3408 no 3_465
H5 H19 3.2789 no 4_555
H6 C4 2.9547 no 4_545
H6 C5 3.2392 no 1_545
H6 C19 3.1187 no 4_545
H6 H4 2.3842 no 4_545
H6 H5 2.6247 no 1_545
H6 H10 2.7133 no 1_545
H6 H19 2.7165 no 4_545
H7 C2 2.9284 no 3_455
H7 C6 3.3203 no 3_455
H7 C9 3.5528 no 3_455
H7 C14 3.0897 no 3_455
H7 C15 2.7919 no 3_455
H7 C17 3.4537 no 3_455
H7 C18 3.5596 no 3_455
H7 H9B 3.1065 no 3_455
H7 H14 3.5537 no 3_455
H7 H15 3.1001 no 3_455
H7 H17 3.4837 no 3_465
H9A O21 3.5841 no 1_545
H9A O21 3.5983 no 2_646
H9A C9 3.5145 no 2_656
H9A H9A 2.5390 no 2_656
H9A H11B 3.3847 no 2_656
H9A H20B 2.8643 no 1_545
H9A H20B 3.4776 no 2_646
H9B C7 3.5579 no 3_545
H9B C14 3.3081 no 1_565
H9B C17 3.4313 no 1_565
H9B H7 3.1065 no 3_545
H9B H13 3.2276 no 3_545
H9B H14 3.0810 no 1_565
H9B H17 3.3122 no 1_565
H10 O1 3.3513 no 1_565
H10 C2 3.1058 no 1_565
H10 C6 2.7229 no 1_565
H10 C18 3.2301 no 1_565
H10 H6 2.7133 no 1_565
H10 H18 3.5284 no 1_565
H11A C2 3.4888 no 1_565
H11A C6 3.4506 no 1_565
H11A C14 3.0491 no 1_565
H11A C15 3.2886 no 1_565
H11A C17 3.0276 no 1_565
H11A C18 3.2274 no 1_565
H11A H14 3.4461 no 1_565
H11A H17 3.4257 no 1_565
H11A H19 3.2218 no 4_545
H11B O21 3.0545 no 1_545
H11B H9A 3.3847 no 2_656
H12A O2 3.1885 no 1_545
H12A O21 2.8420 no 1_545
H12A O21 3.2283 no 4_546
H12A C16 3.2774 no 1_545
H12A C16 3.5156 no 4_546
H12A H5 3.4987 no 1_545
H12A H15 3.5963 no 3_455
H12B C19 3.3734 no 4_545
H12B H3 3.2273 no 4_545
H12B H5 2.9169 no 1_545
H12B H19 2.6918 no 4_545
H13 O21 2.5223 no 4_546
H13 C15 3.3983 no 3_455
H13 C16 3.5441 no 4_546
H13 H9B 3.2276 no 3_455
H13 H14 3.2626 no 3_465
H13 H15 2.9967 no 3_455
H14 O2 2.4683 no 3_535
H14 C5 3.2089 no 3_535
H14 C7 3.5359 no 3_535
H14 C8 2.9340 no 3_535
H14 C13 3.0724 no 3_535
H14 H5 3.3408 no 3_535
H14 H7 3.5537 no 3_545
H14 H9B 3.0810 no 1_545
H14 H11A 3.4461 no 1_545
H14 H13 3.2626 no 3_535
H14 H20A 3.2258 no 2_646
H15 O21 2.7805 no 2_646
H15 C16 3.0956 no 2_646
H15 C20 2.8668 no 2_646
H15 H7 3.1001 no 3_545
H15 H12A 3.5963 no 3_545
H15 H13 2.9967 no 3_545
H15 H20A 2.6449 no 2_646
H15 H20B 2.5809 no 2_646
H17 C3 3.3101 no 3_535
H17 C4 2.9763 no 3_535
H17 C5 3.3655 no 3_535
H17 C7 3.0361 no 3_535
H17 C8 3.2406 no 3_535
H17 C19 3.1151 no 3_535
H17 H4 3.4011 no 3_535
H17 H7 3.4837 no 3_535
H17 H9B 3.3122 no 1_545
H17 H11A 3.4257 no 1_545
H17 H17 3.4764 no 2_655
H17 H18 2.9666 no 2_655
H17 H19 3.5985 no 3_535
H17 H19 3.1797 no 4_535
H18 C3 3.1431 no 4_535
H18 C17 3.2669 no 2_655
H18 C18 3.2936 no 2_655
H18 C19 3.0284 no 4_535
H18 H3 2.9983 no 4_535
H18 H4 2.8278 no 4_545
H18 H10 3.5284 no 1_545
H18 H17 2.9666 no 2_655
H18 H18 3.0193 no 2_655
H18 H19 2.7861 no 4_535
H19 O1 3.0544 no 4_555
H19 C6 3.5087 no 4_555
H19 C11 3.4053 no 4_555
H19 C12 3.4296 no 4_555
H19 C17 3.4105 no 4_565
H19 C18 3.2045 no 4_565
H19 H3 3.4681 no 4_545
H19 H5 3.2789 no 4_545
H19 H6 2.7165 no 4_555
H19 H11A 3.2218 no 4_555
H19 H12B 2.6918 no 4_555
H19 H17 3.5985 no 3_465
H19 H17 3.1797 no 4_565
H19 H18 2.7861 no 4_565
H20A O2 3.0805 no 4_546
H20A O21 2.7144 no 4_546
H20A C15 3.3931 no 2_666
H20A C16 3.1689 no 4_546
H20A H14 3.2258 no 2_666
H20A H15 2.6449 no 2_666
H20B O1 3.4376 no 1_565
H20B C2 3.2656 no 1_565
H20B C9 3.3075 no 1_565
H20B C15 3.5959 no 1_565
H20B C15 3.3738 no 2_666
H20B H9A 2.8643 no 1_565
H20B H9A 3.4776 no 2_666
H20B H15 2.5809 no 2_666

loop_
_geom_torsion_atom_site_label_1
_geom_torsion_atom_site_label_2
_geom_torsion_atom_site_label_3
_geom_torsion_atom_site_label_4
_geom_torsion
_geom_torsion_publ_flag
C9 O1 C11 C12 -178.6(3) no
C11 O1 C9 C2 -168.5(3) no
C13 O2 C16 O21 -176.2(3) no
C13 O2 C16 C20 3.8(4) no
C16 O2 C13 C8 -146.9(3) no
C16 O2 C13 C10 -23.2(4) no
C6 C2 C9 O1 21.5(6) no
C9 C2 C6 C18 175.8(3) no
C6 C2 C15 C14 -0.2(6) no
C15 C2 C6 C18 -0.3(6) no
C9 C2 C15 C14 -176.4(4) no
C15 C2 C9 O1 -162.4(4) no
C5 C3 C19 C4 -0.4(6) no
C19 C3 C5 C8 0.2(6) no
C7 C4 C19 C3 0.5(6) no
C19 C4 C7 C8 -0.4(6) no
C3 C5 C8 C7 -0.1(6) no
C3 C5 C8 C13 176.9(3) no
C2 C6 C18 C17 0.2(6) no
C4 C7 C8 C5 0.2(6) no
C4 C7 C8 C13 -176.9(3) no
C5 C8 C13 O2 47.2(5) no
C5 C8 C13 C10 -69.9(5) no
C7 C8 C13 O2 -135.8(4) no
C7 C8 C13 C10 107.1(4) no
C12 C10 C13 O2 157.6(3) no
C12 C10 C13 C8 -81.8(4) no
C13 C10 C12 C11 -174.9(3) no
C12 C10 C20 C16 -153.9(3) no
C20 C10 C12 C11 -57.3(4) no
C13 C10 C20 C16 -29.7(4) no
C20 C10 C13 O2 32.1(4) no
C20 C10 C13 C8 152.7(3) no
O1 C11 C12 C10 -163.0(3) no
C15 C14 C17 C18 -1.0(7) no
C17 C14 C15 C2 0.8(7) no
O2 C16 C20 C10 17.2(4) no
O21 C16 C20 C10 -162.8(4) no
C14 C17 C18 C6 0.5(7) no
